data_1549647
loop_
_publ_author_name
'Tian, Haiquan'
'Su, Jing-Bu'
'Bao, Song-Song'
'Kurmoo, Mohamedally'
'Huang, Xin-Da'
'Zhang, Yi-Quan'
'Zheng, Li-Min'

_publ_section_title
;
 Reversible ON-OFF switching of single-molecule-magnetism associated with
 single-crystal-to-single-crystal structural transformation of a
 decanuclear dysprosium phosphonate.
;
_journal_issue 30
_journal_name_full 'Chemical science'
_journal_page_first 6424
_journal_page_last 6433
_journal_paper_doi 10.1039/c8sc01228h
_journal_volume 9
_journal_year 2018
_chemical_absolute_configuration unk
_chemical_formula_moiety 'C68 H63 Dy5 N16 O26 P2, C70 H67 Dy5 N16 O26 P2, 2(C H Cl3)'
_chemical_formula_sum 'C140 H132 Cl6 Dy10 N32 O52 P4'
_chemical_formula_weight 5056.35
_space_group_crystal_system trigonal
_space_group_IT_number 155
_space_group_name_Hall 'R 3 2"'
_space_group_name_H-M_alt 'R 3 2 :H'
_symmetry_space_group_name_Hall 'R 3 2"'
_symmetry_space_group_name_H-M 'R 3 2 :H'
_atom_sites_solution_hydrogens mixed
_audit_creation_method SHELXL-2013
_audit_update_record
;
2018-01-28 deposited with the CCDC.
2018-07-02 downloaded from the CCDC.
;
_cell_angle_alpha 90
_cell_angle_beta 90
_cell_angle_gamma 120
_cell_formula_units_Z 9
_cell_length_a 26.7135(7)
_cell_length_b 26.7135(7)
_cell_length_c 71.325(4)
_cell_measurement_reflns_used 9927
_cell_measurement_temperature 123(2)
_cell_measurement_theta_max 27.583
_cell_measurement_theta_min 2.346
_cell_volume 44079(3)
_computing_cell_refinement SMART
_computing_data_collection 'SMART (Bruker, 2000)'
_computing_data_reduction 'SAINT (Bruker, 2000)'
_computing_molecular_graphics SHELXTL
_computing_publication_material SHELXTL
_computing_structure_refinement 'SHELXL-2013 (Sheldrick, 2013)'
_computing_structure_solution 'SHELXTL (Bruker, 2000)'
_diffrn_ambient_temperature 123(2)
_diffrn_measured_fraction_theta_full 0.997
_diffrn_measured_fraction_theta_max 0.995
_diffrn_measurement_device_type 'bruker D8'
_diffrn_radiation_type MoK\a
_diffrn_radiation_wavelength 0.71073
_diffrn_reflns_av_R_equivalents 0.0371
_diffrn_reflns_av_unetI/netI 0.0272
_diffrn_reflns_Laue_measured_fraction_full 0.997
_diffrn_reflns_Laue_measured_fraction_max 0.995
_diffrn_reflns_limit_h_max 34
_diffrn_reflns_limit_h_min -34
_diffrn_reflns_limit_k_max 34
_diffrn_reflns_limit_k_min -34
_diffrn_reflns_limit_l_max 71
_diffrn_reflns_limit_l_min -92
_diffrn_reflns_number 127761
_diffrn_reflns_point_group_measured_fraction_full 0.998
_diffrn_reflns_point_group_measured_fraction_max 0.996
_diffrn_reflns_theta_full 25.242
_diffrn_reflns_theta_max 27.593
_diffrn_reflns_theta_min 2.184
_exptl_absorpt_coefficient_mu 3.955
_exptl_absorpt_correction_T_max 0.383
_exptl_absorpt_correction_T_min 0.300
_exptl_absorpt_correction_type multi-scan
_exptl_absorpt_process_details 'SADABS(Bruker, 2000)'
_exptl_crystal_colour orange
_exptl_crystal_density_diffrn 1.714
_exptl_crystal_description block
_exptl_crystal_F_000 21906
_exptl_crystal_size_max 0.400
_exptl_crystal_size_mid 0.400
_exptl_crystal_size_min 0.300
_refine_diff_density_max 4.537
_refine_diff_density_min -2.281
_refine_diff_density_rms 0.230
_refine_ls_abs_structure_details
;
 Refined as an inversion twin.
;
_refine_ls_abs_structure_Flack 0.510(19)
_refine_ls_extinction_method none
_refine_ls_goodness_of_fit_ref 0.987
_refine_ls_hydrogen_treatment constr
_refine_ls_matrix_type full
_refine_ls_number_parameters 1127
_refine_ls_number_reflns 22630
_refine_ls_number_restraints 721
_refine_ls_restrained_S_all 0.980
_refine_ls_R_factor_all 0.0755
_refine_ls_R_factor_gt 0.0617
_refine_ls_shift/su_max 0.018
_refine_ls_shift/su_mean 0.000
_refine_ls_structure_factor_coef Fsqd
_refine_ls_weighting_details 'w=1/[\s^2^(Fo^2^)+(0.0390P)^2^+2996.8516P] where P=(Fo^2^+2Fc^2^)/3'
_refine_ls_weighting_scheme calc
_refine_ls_wR_factor_gt 0.1319
_refine_ls_wR_factor_ref 0.1459
_reflns_Friedel_coverage 0.881
_reflns_Friedel_fraction_full 0.999
_reflns_Friedel_fraction_max 0.997
_reflns_number_gt 20204
_reflns_number_total 22630
_reflns_threshold_expression 'I > 2\s(I)'
_cod_data_source_file c8sc01228h2.cif
_cod_data_source_block II
_cod_depositor_comments 'Adding full bibliography for 1549643--1549647.cif.'
_cod_database_code 1549647
_shelx_space_group_comment
;
The symmetry employed for this shelxl refinement is uniquely defined
by the following loop, which should always be used as a source of
symmetry information in preference to the above space-group names.
They are only intended as comments.
;
_shelx_estimated_absorpt_t_min 0.301
_shelx_estimated_absorpt_t_max 0.383
_platon_squeeze_void_probe_radius 1.20
_shelxl_version_number 2013-4

loop_
_space_group_symop_operation_xyz
'x, y, z'
'-y, x-y, z'
'-x+y, -x, z'
'y, x, -z'
'x-y, -y, -z'
'-x, -x+y, -z'
'x+2/3, y+1/3, z+1/3'
'-y+2/3, x-y+1/3, z+1/3'
'-x+y+2/3, -x+1/3, z+1/3'
'y+2/3, x+1/3, -z+1/3'
'x-y+2/3, -y+1/3, -z+1/3'
'-x+2/3, -x+y+1/3, -z+1/3'
'x+1/3, y+2/3, z+2/3'
'-y+1/3, x-y+2/3, z+2/3'
'-x+y+1/3, -x+2/3, z+2/3'
'y+1/3, x+2/3, -z+2/3'
'x-y+1/3, -y+2/3, -z+2/3'
'-x+1/3, -x+y+2/3, -z+2/3'

loop_
_atom_site_label
_atom_site_type_symbol
_atom_site_fract_x
_atom_site_fract_y
_atom_site_fract_z
_atom_site_U_iso_or_equiv
_atom_site_adp_type
_atom_site_occupancy
_atom_site_site_symmetry_order
_atom_site_calc_flag
_atom_site_refinement_flags_posn
_atom_site_refinement_flags_adp
_atom_site_refinement_flags_occupancy
Dy1 Dy -0.03734(3) 0.38535(3) 0.81087(2) 0.02576(14) Uani 1 1 d D . .
Dy2 Dy 0.13539(3) 0.44930(3) 0.82394(2) 0.02546(14) Uani 1 1 d . . .
Dy3 Dy 0.17651(3) 0.3333 0.8333 0.02582(19) Uani 1 2 d S T P
Dy4 Dy 1.08824(4) 0.36543(4) 0.68762(2) 0.04285(19) Uani 1 1 d . . .
Dy5 Dy 0.91942(4) 0.25048(3) 0.70496(2) 0.03734(18) Uani 1 1 d . . .
Dy6 Dy 0.81832(5) 0.15166(5) 0.6667 0.0430(3) Uani 1 2 d S T P
P1 P 0.05618(14) 0.32276(15) 0.80760(5) 0.0227(7) Uani 1 1 d . . .
P2 P 0.97426(18) 0.22911(19) 0.66901(6) 0.0339(8) Uani 1 1 d . . .
C1 C 0.0553(7) 0.3071(7) 0.7829(2) 0.033(3) Uani 1 1 d . U .
H1A H 0.0158 0.2935 0.7781 0.040 Uiso 1 1 calc R U .
H1B H 0.0815 0.3438 0.7763 0.040 Uiso 1 1 calc R U .
C2 C 0.0723(5) 0.2637(6) 0.7774(2) 0.038(3) Uani 1 1 d D U .
C3 C 0.1297(6) 0.2818(6) 0.7722(2) 0.044(3) Uani 1 1 d D U .
C4 C 0.1723(6) 0.3405(8) 0.7712(3) 0.057(4) Uani 1 1 d D U .
H4 H 0.1626 0.3685 0.7752 0.068 Uiso 1 1 calc R U .
C5 C 0.2286(7) 0.3597(10) 0.7646(3) 0.071(5) Uani 1 1 d D U .
H5 H 0.2552 0.3998 0.7632 0.085 Uiso 1 1 calc R U .
C6 C 0.2445(9) 0.3184(8) 0.7602(3) 0.072(5) Uani 1 1 d D U .
H6 H 0.2830 0.3307 0.7563 0.086 Uiso 1 1 calc R U .
C7 C 0.2043(7) 0.2592(9) 0.7614(3) 0.062(4) Uani 1 1 d D U .
H7 H 0.2152 0.2312 0.7586 0.074 Uiso 1 1 calc R U .
C8 C 0.1473(6) 0.2422(7) 0.7668(3) 0.053(3) Uani 1 1 d D U .
C9 C 0.1061(7) 0.1830(7) 0.7669(3) 0.057(4) Uani 1 1 d D U .
H9 H 0.1168 0.1558 0.7628 0.069 Uiso 1 1 calc R U .
C10 C 0.0494(7) 0.1638(6) 0.7729(3) 0.055(4) Uani 1 1 d D U .
C11 C 0.0103(7) 0.1041(7) 0.7731(3) 0.060(4) Uani 1 1 d D U .
H11 H 0.0222 0.0775 0.7694 0.072 Uiso 1 1 calc R U .
C12 C -0.0466(8) 0.0845(8) 0.7788(4) 0.068(4) Uani 1 1 d D U .
H12 H -0.0734 0.0442 0.7793 0.081 Uiso 1 1 calc R U .
C13 C -0.0644(9) 0.1240(6) 0.7839(3) 0.061(4) Uani 1 1 d D U .
H13 H -0.1034 0.1103 0.7874 0.073 Uiso 1 1 calc R U .
C14 C -0.0249(6) 0.1834(6) 0.7837(3) 0.046(4) Uani 1 1 d D U .
H14 H -0.0370 0.2099 0.7873 0.055 Uiso 1 1 calc R U .
C15 C 0.0327(6) 0.2040(5) 0.7782(3) 0.043(3) Uani 1 1 d D U .
C16 C -0.0848(7) 0.4867(8) 0.8112(4) 0.058(6) Uani 1 1 d . . .
H16 H -0.1218 0.4537 0.8094 0.069 Uiso 1 1 calc R U .
C17 C -0.0789(10) 0.5423(9) 0.8110(4) 0.059(6) Uani 1 1 d . . .
H17 H -0.1126 0.5454 0.8095 0.070 Uiso 1 1 calc R U .
C18 C 0.0172(7) 0.5834(7) 0.8157(3) 0.046(5) Uani 1 1 d . . .
H18 H 0.0543 0.6165 0.8173 0.056 Uiso 1 1 calc R U .
C19 C 0.0104(8) 0.5285(8) 0.8162(3) 0.042(4) Uani 1 1 d . . .
C20 C 0.0622(7) 0.5204(6) 0.82006(19) 0.028(3) Uani 1 1 d . . .
C21 C 0.1988(7) 0.5948(7) 0.8342(3) 0.041(4) Uani 1 1 d . . .
H21 H 0.2062 0.6334 0.8336 0.049 Uiso 1 1 calc R U .
C22 C 0.2423(8) 0.5818(7) 0.8414(3) 0.042(4) Uani 1 1 d . . .
H22 H 0.2791 0.6114 0.8457 0.051 Uiso 1 1 calc R U .
C23 C 0.2475(5) 0.4612(6) 0.8490(2) 0.029(3) Uani 1 1 d . U .
C24 C 0.2880(6) 0.4413(6) 0.8552(2) 0.029(3) Uani 1 1 d . U .
C25 C 0.3423(7) 0.4772(8) 0.8626(3) 0.046(5) Uani 1 1 d . . .
H25 H 0.3548 0.5170 0.8644 0.055 Uiso 1 1 calc R U .
C26 C 0.3574(8) 0.4009(8) 0.8645(3) 0.050(5) Uani 1 1 d . . .
H26 H 0.3809 0.3849 0.8679 0.060 Uiso 1 1 calc R U .
C27 C 0.3039(8) 0.3646(8) 0.8567(3) 0.044(4) Uani 1 1 d . . .
H27 H 0.2921 0.3252 0.8544 0.052 Uiso 1 1 calc R U .
C28 C -0.0285(8) 0.4339(13) 0.7752(3) 0.078(7) Uani 1 1 d D U .
C29 C -0.0210(12) 0.4640(11) 0.7557(3) 0.065(6) Uani 1 1 d . U .
H29A H 0.0041 0.4561 0.7477 0.078 Uiso 1 1 calc R U .
H29B H -0.0035 0.5058 0.7575 0.078 Uiso 1 1 calc R U .
H29C H -0.0589 0.4488 0.7497 0.078 Uiso 1 1 calc R U .
C30 C -0.0300(6) 0.4041(6) 0.8595(2) 0.030(3) Uani 1 1 d . . .
C31 C -0.0063(8) 0.4686(6) 0.8620(2) 0.040(4) Uani 1 1 d . . .
H31A H -0.0323 0.4796 0.8560 0.048 Uiso 1 1 calc R U .
H31B H 0.0321 0.4900 0.8563 0.048 Uiso 1 1 calc R U .
H31C H -0.0034 0.4777 0.8754 0.048 Uiso 1 1 calc R U .
C32 C 0.2526(6) 0.4476(7) 0.8051(2) 0.033(3) Uani 1 1 d . U .
C33 C 0.3075(7) 0.4830(9) 0.7942(3) 0.052(5) Uani 1 1 d . U .
H33A H 0.3000 0.5018 0.7837 0.063 Uiso 1 1 calc R U .
H33B H 0.3215 0.4577 0.7895 0.063 Uiso 1 1 calc R U .
H33C H 0.3369 0.5125 0.8025 0.063 Uiso 1 1 calc R U .
C34 C 1.0115(8) 0.1881(7) 0.6711(2) 0.040(4) Uani 1 1 d . . .
H34A H 1.0507 0.2107 0.6656 0.048 Uiso 1 1 calc R U .
H34B H 1.0158 0.1816 0.6845 0.048 Uiso 1 1 calc R U .
C35 C 0.9780(9) 0.1281(8) 0.6608(2) 0.058(6) Uani 1 1 d D . .
C36 C 0.9885(8) 0.1243(7) 0.6417(2) 0.058(4) Uani 1 1 d D U .
C37 C 1.0273(9) 0.1712(8) 0.6306(2) 0.055(4) Uani 1 1 d D U .
H37 H 1.0467 0.2083 0.6362 0.066 Uiso 1 1 calc R U .
C38 C 1.0394(11) 0.1670(10) 0.6118(3) 0.068(4) Uani 1 1 d D U .
H38 H 1.0680 0.1995 0.6051 0.082 Uiso 1 1 calc R U .
C39 C 1.0077(10) 0.1129(9) 0.6032(4) 0.078(5) Uani 1 1 d D U .
H39 H 1.0131 0.1089 0.5902 0.093 Uiso 1 1 calc R U .
C40 C 0.9680(10) 0.0645(10) 0.6134(3) 0.070(5) Uani 1 1 d D U .
H40 H 0.9465 0.0280 0.6074 0.084 Uiso 1 1 calc R U .
C41 C 0.9605(9) 0.0708(7) 0.6325(3) 0.067(5) Uani 1 1 d D U .
C42 C 0.9230(11) 0.0229(10) 0.6432(4) 0.091(10) Uani 1 1 d D . .
H42 H 0.9035 -0.0137 0.6372 0.109 Uiso 1 1 calc R U .
C43 C 0.9121(13) 0.0254(9) 0.6622(4) 0.122(8) Uani 1 1 d D U .
C44 C 0.8744(15) -0.0251(11) 0.6720(5) 0.127(8) Uani 1 1 d D U .
H44 H 0.8546 -0.0613 0.6658 0.152 Uiso 1 1 calc R U .
C45 C 0.8668(16) -0.0207(11) 0.6912(5) 0.129(8) Uani 1 1 d D U .
H45 H 0.8425 -0.0547 0.6981 0.154 Uiso 1 1 calc R U .
C46 C 0.8938(15) 0.0326(9) 0.7005(5) 0.129(8) Uani 1 1 d D U .
H46 H 0.8856 0.0354 0.7133 0.155 Uiso 1 1 calc R U .
C47 C 0.9333(15) 0.0817(12) 0.6905(4) 0.124(8) Uani 1 1 d D U .
H47 H 0.9554 0.1173 0.6969 0.149 Uiso 1 1 calc R U .
C48 C 0.9405(12) 0.0790(8) 0.6712(4) 0.116(8) Uani 1 1 d D U .
C49 C 1.1793(8) 0.4611(9) 0.7230(3) 0.062(5) Uani 1 1 d D U .
H49 H 1.2073 0.4727 0.7133 0.075 Uiso 1 1 calc R U .
C50 C 1.1980(10) 0.4857(11) 0.7401(2) 0.068(5) Uani 1 1 d D U .
H50 H 1.2375 0.5139 0.7418 0.081 Uiso 1 1 calc R U .
C51 C 1.1067(8) 0.4304(7) 0.7502(2) 0.048(4) Uani 1 1 d D U .
H51 H 1.0790 0.4182 0.7600 0.057 Uiso 1 1 calc R U .
C52 C 1.0870(9) 0.4052(8) 0.73324(19) 0.050(4) Uani 1 1 d D U .
C53 C 1.0271(8) 0.3582(7) 0.7293(2) 0.035(3) Uani 1 1 d . . .
C54 C 0.8968(8) 0.2921(9) 0.7484(3) 0.053(5) Uani 1 1 d . . .
H54 H 0.9059 0.3095 0.7604 0.063 Uiso 1 1 calc R U .
C55 C 0.8362(9) 0.2539(8) 0.7426(2) 0.046(4) Uani 1 1 d . . .
H55 H 0.8044 0.2447 0.7507 0.056 Uiso 1 1 calc R U .
C56 C 0.7723(7) 0.1832(8) 0.7032(2) 0.035(3) Uani 1 1 d . . .
C57 C 0.7151(8) 0.1446(10) 0.6950(3) 0.059(4) Uani 1 1 d D U .
C58 C 0.6635(6) 0.1303(10) 0.7028(3) 0.065(5) Uani 1 1 d D U .
H58 H 0.6638 0.1473 0.7145 0.078 Uiso 1 1 calc R U .
C59 C 0.6166(9) 0.0738(12) 0.6783(3) 0.079(6) Uani 1 1 d D U .
H59 H 0.5818 0.0488 0.6718 0.094 Uiso 1 1 calc R U .
C60 C 0.6665(7) 0.0864(11) 0.6696(4) 0.072(5) Uani 1 1 d D U .
H60 H 0.6661 0.0693 0.6579 0.086 Uiso 1 1 calc R U .
C61 C 1.1511(11) 0.3207(13) 0.7057(3) 0.063(6) Uani 1 1 d . . .
C62 C 1.1784(14) 0.2881(13) 0.7134(4) 0.092(10) Uani 1 1 d . . .
H62A H 1.1954 0.2771 0.7032 0.110 Uiso 1 1 calc R U .
H62B H 1.1490 0.2532 0.7198 0.110 Uiso 1 1 calc R U .
H62C H 1.2087 0.3125 0.7224 0.110 Uiso 1 1 calc R U .
C63 C 1.1056(8) 0.3435(9) 0.6496(3) 0.045(4) Uani 1 1 d . . .
C64 C 1.1172(10) 0.3329(11) 0.6300(3) 0.057(5) Uani 1 1 d . . .
H64A H 1.1359 0.3695 0.6231 0.068 Uiso 1 1 calc R U .
H64B H 1.0806 0.3060 0.6238 0.068 Uiso 1 1 calc R U .
H64C H 1.1426 0.3163 0.6301 0.068 Uiso 1 1 calc R U .
C65 C 0.8263(11) 0.1085(9) 0.7099(3) 0.058(5) Uani 1 1 d . . .
C66 C 0.7966(12) 0.0636(10) 0.7258(3) 0.071(7) Uani 1 1 d . . .
H66A H 0.8254 0.0572 0.7321 0.085 Uiso 1 1 calc R U .
H66B H 0.7664 0.0271 0.7204 0.085 Uiso 1 1 calc R U .
H66C H 0.7792 0.0781 0.7348 0.085 Uiso 1 1 calc R U .
C68 C 0.9851(19) 0.1979(17) 0.7347(5) 0.123(13) Uani 1 1 d . . .
H68A H 0.9630 0.2063 0.7439 0.148 Uiso 1 1 calc R U .
H68B H 1.0249 0.2137 0.7391 0.148 Uiso 1 1 calc R U .
H68C H 0.9671 0.1560 0.7331 0.148 Uiso 1 1 calc R U .
C69 C 0.6904(8) 0.1220(8) 0.7531(4) 0.116(8) Uani 1 1 d D U .
H69 H 0.7122 0.1412 0.7414 0.139 Uiso 1 1 calc R U .
Cl1 Cl 0.6529(6) 0.1563(6) 0.76050(18) 0.150(4) Uani 1 1 d D U .
Cl2 Cl 0.6416(5) 0.0497(5) 0.7482(3) 0.168(6) Uani 1 1 d D U .
Cl3 Cl 0.7392(5) 0.1254(8) 0.7699(2) 0.234(10) Uani 1 1 d D U .
N1 N -0.0405(6) 0.4800(6) 0.8139(2) 0.035(3) Uani 1 1 d . . .
N2 N -0.0293(7) 0.5895(7) 0.8129(3) 0.059(5) Uani 1 1 d . . .
N3 N 0.1103(6) 0.5678(5) 0.8237(2) 0.032(3) Uani 1 1 d . . .
N4 N 0.1518(5) 0.5537(5) 0.82884(19) 0.028(3) Uani 1 1 d . . .
N5 N 0.2285(5) 0.5299(5) 0.8418(2) 0.037(3) Uani 1 1 d . . .
N6 N 0.2691(6) 0.5173(6) 0.8481(2) 0.036(3) Uani 1 1 d . U .
N7 N 0.2689(5) 0.3847(5) 0.85238(19) 0.029(3) Uani 1 1 d . . .
N8 N 0.3782(6) 0.4574(7) 0.8676(3) 0.053(4) Uani 1 1 d . . .
N9 N 1.1241(7) 0.4214(7) 0.7187(2) 0.059(4) Uani 1 1 d D U .
N10 N 1.1613(7) 0.4707(7) 0.7548(2) 0.062(4) Uani 1 1 d D U .
N11 N 0.9926(7) 0.3433(7) 0.7428(2) 0.043(3) Uani 1 1 d . . .
N12 N 0.9363(7) 0.3011(7) 0.7368(2) 0.046(4) Uani 1 1 d . . .
N13 N 0.8300(6) 0.2342(7) 0.7261(2) 0.044(3) Uani 1 1 d . . .
N14 N 0.7736(8) 0.1978(7) 0.7205(2) 0.052(4) Uani 1 1 d . . .
N15 N 0.7172(7) 0.1239(8) 0.6780(2) 0.060(4) Uani 1 1 d D U .
N16 N 0.6115(7) 0.0934(10) 0.6951(3) 0.077(5) Uani 1 1 d D U .
O1 O 0.0384(5) 0.3690(4) 0.80966(15) 0.030(2) Uani 1 1 d . . .
O2 O 0.1195(4) 0.3545(4) 0.81444(14) 0.0249(19) Uani 1 1 d . . .
O3 O 0.0170(4) 0.2667(4) 0.81771(14) 0.026(2) Uani 1 1 d . . .
O4 O 0.1963(4) 0.4227(4) 0.84381(14) 0.0238(19) Uani 1 1 d . . .
O5 O 0.0520(4) 0.4683(4) 0.82079(15) 0.028(2) Uani 1 1 d . . .
O6 O -0.0774(9) 0.4038(8) 0.7819(3) 0.081(5) Uani 1 1 d D U .
O7 O 0.0144(8) 0.4393(7) 0.78342(19) 0.070(4) Uani 1 1 d D U .
O8 O -0.0415(4) 0.3827(4) 0.84324(13) 0.0240(18) Uani 1 1 d . . .
O9 O -0.0412(5) 0.3719(4) 0.87366(15) 0.036(2) Uani 1 1 d . . .
O10 O 0.2180(5) 0.4671(5) 0.80660(15) 0.034(2) Uani 1 1 d . U .
O11 O 0.2447(5) 0.3996(5) 0.81258(15) 0.036(2) Uani 1 1 d . U .
O12 O 1.0050(5) 0.2807(6) 0.68222(15) 0.038(3) Uani 1 1 d . . .
O13 O 0.9131(5) 0.1941(5) 0.67785(16) 0.039(3) Uani 1 1 d . . .
O15 O 1.1187(6) 0.3215(6) 0.66296(17) 0.045(3) Uani 1 1 d . . .
O16 O 1.0830(6) 0.3740(6) 0.65302(19) 0.049(3) Uani 1 1 d . . .
O17 O 1.0970(7) 0.2968(7) 0.7071(2) 0.060(4) Uani 1 1 d . . .
O18 O 1.1794(8) 0.3685(8) 0.6978(2) 0.069(4) Uani 1 1 d . . .
O19 O 0.8680(6) 0.1558(5) 0.7154(2) 0.050(3) Uani 1 1 d . . .
O20 O 0.8034(6) 0.0947(6) 0.6935(2) 0.057(4) Uani 1 1 d . . .
O27 O 1.1618(8) 0.4589(7) 0.6785(2) 0.073(5) Uani 1 1 d D U .
O22 O 0.9853(7) 0.2230(6) 0.7178(2) 0.056(4) Uani 1 1 d . . .
H22A H 1.0169 0.2307 0.7099 0.084 Uiso 1 1 calc R U .
O23 O 0.8162(5) 0.2025(5) 0.69239(16) 0.042(3) Uani 1 1 d . . .
O24 O 1.0173(6) 0.3404(5) 0.71201(16) 0.042(3) Uani 1 1 d . . .
O1W O 0.1314(5) 0.4801(5) 0.79308(15) 0.038(3) Uani 1 1 d . . .
H1WA H 0.1216 0.5058 0.7936 0.057 Uiso 1 1 d R U .
H1WB H 0.1645 0.4941 0.7880 0.057 Uiso 1 1 d R U .
O14 O 0.9759(5) 0.2456(5) 0.64845(16) 0.038(3) Uani 1 1 d . . .
O25 O -0.1339(9) 0.3596(9) 0.8135(3) 0.040(4) Uani 0.5 1 d D U P
O26 O -0.1532(9) 0.3088(13) 0.8426(3) 0.067(6) Uani 0.5 1 d D U P
C70 C -0.1633(12) 0.3210(10) 0.8258(3) 0.063(5) Uani 0.5 1 d D U P
C71 C -0.2236(14) 0.2801(18) 0.8194(6) 0.074(9) Uani 0.5 1 d D U P
H71A H -0.2294 0.2912 0.8069 0.111 Uiso 0.5 1 calc R U P
H71B H -0.2512 0.2816 0.8282 0.111 Uiso 0.5 1 calc R U P
H71C H -0.2298 0.2407 0.8191 0.111 Uiso 0.5 1 calc R U P
C72 C 1.1631(11) 0.4964(11) 0.6667 0.089(8) Uani 1 2 d DS TU P
C73 C 1.2199(12) 0.5532(12) 0.6667 0.130(16) Uani 1 2 d DS TU P
H73A H 1.2181 0.5794 0.6574 0.195 Uiso 0.5 1 calc R U P
H73B H 1.2514 0.5461 0.6634 0.195 Uiso 0.5 1 calc R U P
H73C H 1.2268 0.5707 0.6792 0.195 Uiso 0.5 1 calc R U P

loop_
_atom_site_aniso_label
_atom_site_aniso_U_11
_atom_site_aniso_U_22
_atom_site_aniso_U_33
_atom_site_aniso_U_23
_atom_site_aniso_U_13
_atom_site_aniso_U_12
Dy1 0.0238(3) 0.0196(3) 0.0330(3) -0.0001(2) -0.0027(3) 0.0102(3)
Dy2 0.0217(3) 0.0157(3) 0.0371(3) 0.0010(2) -0.0010(3) 0.0078(2)
Dy3 0.0196(3) 0.0179(4) 0.0395(5) -0.0008(4) -0.00038(18) 0.0089(2)
Dy4 0.0442(4) 0.0503(5) 0.0375(4) -0.0049(3) -0.0067(3) 0.0262(4)
Dy5 0.0465(4) 0.0349(4) 0.0357(4) 0.0017(3) -0.0032(3) 0.0241(4)
Dy6 0.0404(4) 0.0404(4) 0.0457(6) -0.0029(3) 0.0029(3) 0.0184(5)
P1 0.0202(15) 0.0193(15) 0.0301(17) -0.0016(13) 0.0002(13) 0.0109(13)
P2 0.038(2) 0.034(2) 0.038(2) -0.0007(17) -0.0045(16) 0.0243(19)
C1 0.028(6) 0.037(7) 0.033(7) -0.004(6) 0.000(5) 0.016(6)
C2 0.032(6) 0.042(6) 0.038(6) -0.002(5) 0.006(5) 0.019(5)
C3 0.035(6) 0.062(7) 0.045(7) -0.008(6) -0.003(5) 0.032(5)
C4 0.042(7) 0.074(9) 0.046(8) -0.021(7) 0.007(7) 0.022(7)
C5 0.040(8) 0.089(10) 0.062(9) -0.023(9) 0.008(7) 0.017(7)
C6 0.043(8) 0.100(10) 0.066(9) -0.019(9) 0.002(8) 0.030(7)
C7 0.051(8) 0.091(9) 0.056(9) -0.018(8) -0.002(7) 0.045(7)
C8 0.048(7) 0.071(7) 0.052(7) -0.009(7) -0.004(6) 0.039(6)
C9 0.061(8) 0.066(8) 0.058(8) -0.015(7) 0.005(7) 0.041(7)
C10 0.059(7) 0.044(7) 0.065(8) -0.004(6) 0.000(7) 0.028(6)
C11 0.065(8) 0.038(7) 0.084(10) -0.004(7) -0.004(8) 0.030(7)
C12 0.069(9) 0.033(7) 0.091(10) -0.005(8) 0.001(9) 0.018(7)
C13 0.059(9) 0.035(7) 0.079(10) -0.004(7) -0.001(8) 0.016(7)
C14 0.041(7) 0.033(7) 0.057(8) -0.002(6) -0.001(7) 0.013(6)
C15 0.043(6) 0.038(6) 0.047(7) 0.001(6) -0.003(6) 0.020(5)
C16 0.022(8) 0.036(9) 0.121(19) -0.032(11) -0.017(10) 0.018(7)
C17 0.048(11) 0.039(10) 0.085(16) -0.010(10) -0.018(11) 0.019(9)
C18 0.027(8) 0.017(7) 0.092(15) -0.009(8) -0.007(9) 0.008(6)
C19 0.032(8) 0.041(9) 0.044(9) 0.001(7) -0.007(7) 0.012(7)
C20 0.042(8) 0.029(7) 0.025(6) -0.002(5) 0.001(6) 0.027(7)
C21 0.035(9) 0.027(7) 0.072(12) -0.003(8) -0.011(8) 0.023(7)
C22 0.034(9) 0.017(7) 0.078(13) 0.006(7) 0.003(8) 0.014(7)
C23 0.009(4) 0.018(5) 0.045(6) 0.007(5) 0.006(4) -0.004(4)
C24 0.021(6) 0.022(6) 0.044(7) 0.000(5) 0.005(5) 0.010(5)
C25 0.023(7) 0.036(9) 0.075(13) 0.004(8) -0.020(8) 0.012(7)
C26 0.043(10) 0.039(9) 0.075(14) -0.009(9) -0.016(9) 0.025(8)
C27 0.039(9) 0.044(10) 0.053(11) -0.018(8) -0.008(8) 0.025(8)
C28 0.093(14) 0.10(2) 0.056(12) -0.027(11) -0.021(11) 0.054(14)
C29 0.080(16) 0.066(14) 0.069(12) -0.006(10) -0.015(12) 0.051(14)
C30 0.028(7) 0.022(7) 0.041(8) -0.004(6) -0.006(6) 0.014(6)
C31 0.038(9) 0.020(7) 0.043(9) 0.005(6) 0.002(7) 0.001(6)
C32 0.016(5) 0.041(6) 0.036(6) 0.011(5) 0.012(5) 0.010(5)
C33 0.020(7) 0.046(10) 0.059(11) 0.015(8) 0.018(7) -0.007(7)
C34 0.051(10) 0.034(8) 0.040(8) 0.002(7) -0.005(8) 0.024(8)
C35 0.050(11) 0.065(13) 0.087(15) -0.018(11) 0.000(11) 0.050(11)
C36 0.057(9) 0.058(9) 0.074(9) -0.018(7) -0.016(7) 0.040(7)
C37 0.064(9) 0.061(8) 0.064(9) -0.015(7) -0.008(7) 0.050(7)
C38 0.085(10) 0.075(9) 0.067(9) -0.013(8) -0.008(8) 0.056(8)
C39 0.086(11) 0.088(10) 0.079(10) -0.021(8) -0.014(9) 0.058(9)
C40 0.075(10) 0.078(10) 0.078(10) -0.032(8) -0.022(8) 0.054(8)
C41 0.066(9) 0.066(9) 0.081(10) -0.026(8) -0.010(8) 0.043(8)
C42 0.052(15) 0.049(13) 0.18(3) -0.022(16) -0.005(18) 0.030(12)
C43 0.124(14) 0.060(9) 0.21(2) 0.033(12) 0.078(15) 0.065(10)
C44 0.134(15) 0.054(9) 0.21(2) 0.035(12) 0.076(15) 0.062(10)
C45 0.135(15) 0.056(9) 0.21(2) 0.046(12) 0.085(15) 0.060(11)
C46 0.138(15) 0.062(10) 0.21(2) 0.046(12) 0.085(15) 0.064(11)
C47 0.132(15) 0.063(9) 0.20(2) 0.048(12) 0.083(15) 0.067(10)
C48 0.123(14) 0.057(9) 0.20(2) 0.034(12) 0.084(15) 0.069(10)
C49 0.062(9) 0.065(9) 0.054(8) -0.010(8) 0.002(7) 0.028(7)
C50 0.072(9) 0.064(9) 0.057(8) -0.015(8) -0.009(7) 0.026(8)
C51 0.075(9) 0.046(7) 0.035(7) -0.010(6) -0.018(6) 0.039(6)
C52 0.064(8) 0.046(8) 0.043(7) -0.005(6) -0.012(6) 0.029(7)
C53 0.045(9) 0.035(8) 0.020(7) -0.004(6) -0.003(6) 0.015(7)
C54 0.038(10) 0.056(12) 0.052(11) 0.007(9) 0.006(8) 0.015(9)
C55 0.061(12) 0.043(10) 0.029(8) -0.001(7) 0.000(8) 0.021(9)
C56 0.034(8) 0.043(9) 0.031(8) 0.005(7) 0.007(6) 0.021(7)
C57 0.044(7) 0.063(9) 0.063(9) -0.008(8) 0.001(7) 0.022(7)
C58 0.043(7) 0.074(10) 0.071(9) -0.012(8) -0.001(7) 0.024(7)
C59 0.047(8) 0.075(10) 0.083(10) -0.024(9) -0.008(8) 0.008(8)
C60 0.048(8) 0.072(10) 0.075(10) -0.012(9) -0.005(7) 0.015(8)
C61 0.075(16) 0.088(18) 0.044(11) -0.018(12) -0.031(11) 0.053(15)
C62 0.11(2) 0.079(18) 0.10(2) -0.053(16) -0.064(19) 0.055(18)
C63 0.047(10) 0.051(11) 0.049(10) 0.020(9) 0.014(8) 0.033(9)
C64 0.066(13) 0.091(17) 0.036(9) -0.016(10) 0.003(9) 0.058(13)
C65 0.069(14) 0.048(11) 0.058(13) 0.011(10) 0.007(11) 0.031(11)
C66 0.079(17) 0.052(13) 0.064(14) 0.020(11) 0.006(13) 0.021(12)
C68 0.16(4) 0.11(3) 0.10(2) 0.02(2) -0.02(3) 0.06(3)
C69 0.047(14) 0.150(19) 0.12(3) 0.04(2) 0.013(12) 0.029(12)
Cl1 0.158(11) 0.144(10) 0.135(9) 0.016(8) 0.037(8) 0.064(9)
Cl2 0.094(7) 0.101(7) 0.305(19) 0.061(9) 0.052(9) 0.047(6)
Cl3 0.095(7) 0.31(2) 0.189(12) 0.186(14) -0.007(7) 0.023(9)
N1 0.035(7) 0.024(6) 0.050(8) 0.007(6) -0.003(6) 0.017(6)
N2 0.045(9) 0.025(7) 0.114(16) 0.010(8) -0.006(10) 0.022(7)
N3 0.034(7) 0.012(5) 0.057(8) -0.001(5) 0.007(6) 0.015(5)
N4 0.028(6) 0.016(5) 0.046(7) 0.003(5) -0.009(5) 0.014(5)
N5 0.025(6) 0.019(6) 0.066(9) 0.007(6) -0.001(6) 0.010(5)
N6 0.024(6) 0.022(5) 0.058(8) 0.002(5) -0.009(5) 0.008(5)
N7 0.019(5) 0.025(6) 0.040(7) 0.005(5) -0.001(5) 0.010(5)
N8 0.031(7) 0.034(8) 0.096(13) -0.015(8) -0.029(8) 0.018(7)
N9 0.063(8) 0.060(8) 0.047(7) -0.006(6) -0.007(6) 0.024(7)
N10 0.073(9) 0.055(8) 0.046(7) -0.012(6) -0.017(6) 0.024(7)
N11 0.047(9) 0.041(8) 0.036(7) -0.004(6) -0.006(6) 0.019(7)
N12 0.043(8) 0.041(8) 0.051(9) 0.010(7) 0.010(7) 0.020(7)
N13 0.037(8) 0.041(8) 0.044(8) 0.012(7) 0.007(6) 0.014(7)
N14 0.061(10) 0.030(8) 0.051(9) -0.005(7) 0.010(8) 0.012(7)
N15 0.049(7) 0.062(8) 0.062(8) -0.021(7) 0.000(6) 0.023(7)
N16 0.045(7) 0.078(10) 0.084(10) -0.022(8) 0.001(7) 0.013(7)
O1 0.031(5) 0.017(5) 0.045(6) 0.001(4) -0.001(5) 0.013(4)
O2 0.023(5) 0.018(4) 0.031(5) 0.003(4) 0.003(4) 0.008(4)
O3 0.023(5) 0.010(4) 0.028(5) 0.007(3) -0.003(4) -0.005(4)
O4 0.018(4) 0.017(4) 0.037(5) 0.001(4) -0.001(4) 0.009(4)
O5 0.024(5) 0.017(4) 0.049(6) 0.008(4) -0.001(4) 0.015(4)
O6 0.095(12) 0.070(12) 0.078(12) -0.009(9) -0.021(10) 0.040(10)
O7 0.128(14) 0.080(11) 0.043(7) 0.013(7) 0.009(8) 0.083(11)
O8 0.025(5) 0.020(4) 0.026(4) -0.005(4) -0.002(4) 0.011(4)
O9 0.037(6) 0.028(5) 0.035(6) -0.008(4) 0.004(5) 0.010(5)
O10 0.034(5) 0.037(6) 0.029(5) 0.010(4) 0.002(4) 0.017(4)
O11 0.025(5) 0.046(6) 0.029(5) 0.015(4) 0.010(4) 0.013(5)
O12 0.040(6) 0.056(7) 0.033(6) -0.001(5) -0.007(5) 0.036(6)
O13 0.046(7) 0.038(6) 0.033(6) -0.001(5) 0.000(5) 0.022(5)
O15 0.052(8) 0.055(8) 0.039(6) -0.004(6) -0.006(6) 0.035(7)
O16 0.050(8) 0.048(7) 0.057(8) -0.002(6) -0.002(6) 0.029(6)
O17 0.070(10) 0.075(11) 0.051(8) -0.013(7) -0.020(7) 0.048(9)
O18 0.068(10) 0.087(13) 0.055(9) -0.010(9) -0.008(8) 0.040(10)
O19 0.053(8) 0.029(6) 0.071(9) 0.003(6) -0.001(7) 0.021(6)
O20 0.048(8) 0.033(7) 0.080(11) 0.014(7) 0.015(7) 0.014(6)
O27 0.072(9) 0.062(9) 0.061(9) 0.001(7) 0.007(7) 0.016(8)
O22 0.068(9) 0.054(8) 0.057(8) 0.009(7) -0.018(7) 0.039(8)
O23 0.042(7) 0.039(6) 0.040(6) 0.007(5) 0.010(5) 0.016(6)
O24 0.054(7) 0.040(6) 0.037(6) -0.007(5) -0.014(5) 0.028(6)
O1W 0.034(6) 0.050(7) 0.033(6) 0.004(5) -0.005(4) 0.022(5)
O14 0.035(6) 0.050(7) 0.038(6) -0.002(5) -0.003(5) 0.028(6)
O25 0.033(6) 0.045(6) 0.059(7) -0.003(5) -0.008(5) 0.031(5)
O26 0.062(7) 0.061(7) 0.074(7) 0.008(6) -0.009(5) 0.028(5)
C70 0.051(7) 0.060(7) 0.073(8) 0.004(6) -0.009(6) 0.022(6)
C71 0.050(11) 0.072(14) 0.092(14) 0.008(13) -0.017(10) 0.025(10)
C72 0.074(9) 0.074(9) 0.082(14) 0.003(7) -0.003(7) 0.008(12)
C73 0.096(14) 0.096(14) 0.13(3) 0.016(15) -0.016(15) -0.004(18)

loop_
_atom_type_symbol
_atom_type_description
_atom_type_scat_dispersion_real
_atom_type_scat_dispersion_imag
_atom_type_scat_source
C C 0.0033 0.0016 'International Tables Vol C Tables 4.2.6.8 and 6.1.1.4'
H H 0.0000 0.0000 'International Tables Vol C Tables 4.2.6.8 and 6.1.1.4'
N N 0.0061 0.0033 'International Tables Vol C Tables 4.2.6.8 and 6.1.1.4'
O O 0.0106 0.0060 'International Tables Vol C Tables 4.2.6.8 and 6.1.1.4'
P P 0.1023 0.0942 'International Tables Vol C Tables 4.2.6.8 and 6.1.1.4'
Dy Dy -0.1892 4.4098 'International Tables Vol C Tables 4.2.6.8 and 6.1.1.4'
Cl Cl 0.1484 0.1585 'International Tables Vol C Tables 4.2.6.8 and 6.1.1.4'

loop_
_geom_angle_atom_site_label_1
_geom_angle_atom_site_label_2
_geom_angle_atom_site_label_3
_geom_angle
_geom_angle_site_symmetry_1
_geom_angle_site_symmetry_3
O1 Dy1 O8 93.8(4) . .
O1 Dy1 O25 155.4(6) . .
O8 Dy1 O25 83.3(6) . .
O1 Dy1 O26 146.5(5) . 17_556
O8 Dy1 O26 64.3(6) . 17_556
O25 Dy1 O26 19.0(8) . 17_556
O1 Dy1 O5 67.7(3) . .
O8 Dy1 O5 75.2(4) . .
O25 Dy1 O5 133.7(6) . .
O26 Dy1 O5 124.2(8) 17_556 .
O1 Dy1 O7 77.6(5) . .
O8 Dy1 O7 146.4(5) . .
O25 Dy1 O7 117.5(7) . .
O26 Dy1 O7 134.6(5) 17_556 .
O5 Dy1 O7 71.4(5) . .
O1 Dy1 O9 78.9(4) . 17_556
O8 Dy1 O9 119.8(4) . 17_556
O25 Dy1 O9 81.5(7) . 17_556
O26 Dy1 O9 90.3(8) 17_556 17_556
O5 Dy1 O9 144.6(4) . 17_556
O7 Dy1 O9 90.7(5) . 17_556
O1 Dy1 O6 121.3(6) . .
O8 Dy1 O6 144.8(5) . .
O25 Dy1 O6 66.4(8) . .
O26 Dy1 O6 85.0(7) 17_556 .
O5 Dy1 O6 112.8(5) . .
O7 Dy1 O6 51.9(6) . .
O9 Dy1 O6 74.5(5) 17_556 .
O1 Dy1 O8 83.6(3) . 17_556
O8 Dy1 O8 67.6(4) . 17_556
O25 Dy1 O8 72.7(6) . 17_556
O26 Dy1 O8 65.2(6) 17_556 17_556
O5 Dy1 O8 130.9(3) . 17_556
O7 Dy1 O8 141.2(4) . 17_556
O9 Dy1 O8 52.3(3) 17_556 17_556
O6 Dy1 O8 116.1(5) . 17_556
O1 Dy1 N1 131.2(4) . .
O8 Dy1 N1 85.4(4) . .
O25 Dy1 N1 73.0(6) . .
O26 Dy1 N1 74.7(7) 17_556 .
O5 Dy1 N1 65.0(4) . .
O7 Dy1 N1 76.9(5) . .
O9 Dy1 N1 141.7(4) 17_556 .
O6 Dy1 N1 69.4(5) . .
O8 Dy1 N1 138.3(4) 17_556 .
O1 Dy1 C30 81.4(4) . 17_556
O8 Dy1 C30 93.8(4) . 17_556
O25 Dy1 C30 74.6(6) . 17_556
O26 Dy1 C30 75.7(8) 17_556 17_556
O5 Dy1 C30 146.0(4) . 17_556
O7 Dy1 C30 116.4(5) . 17_556
O9 Dy1 C30 26.1(4) 17_556 17_556
O6 Dy1 C30 94.8(5) . 17_556
O8 Dy1 C30 26.2(4) 17_556 17_556
N1 Dy1 C30 147.4(4) . 17_556
O3 Dy2 O10 140.9(4) 17_556 .
O3 Dy2 O1W 145.3(4) 17_556 .
O10 Dy2 O1W 69.1(4) . .
O3 Dy2 O2 82.8(3) 17_556 .
O10 Dy2 O2 74.0(4) . .
O1W Dy2 O2 95.0(4) . .
O3 Dy2 O4 71.4(3) 17_556 .
O10 Dy2 O4 71.4(3) . .
O1W Dy2 O4 140.3(4) . .
O2 Dy2 O4 70.4(3) . .
O3 Dy2 O5 80.9(4) 17_556 .
O10 Dy2 O5 137.8(3) . .
O1W Dy2 O5 69.6(4) . .
O2 Dy2 O5 118.0(3) . .
O4 Dy2 O5 150.0(3) . .
O3 Dy2 O1 76.1(4) 17_556 .
O10 Dy2 O1 113.9(4) . .
O1W Dy2 O1 74.0(4) . .
O2 Dy2 O1 56.8(3) . .
O4 Dy2 O1 120.3(3) . .
O5 Dy2 O1 61.2(3) . .
O3 Dy2 N4 104.2(4) 17_556 .
O10 Dy2 N4 102.3(4) . .
O1W Dy2 N4 76.5(4) . .
O2 Dy2 N4 171.6(4) . .
O4 Dy2 N4 116.0(3) . .
O5 Dy2 N4 59.6(4) . .
O1 Dy2 N4 119.8(3) . .
O3 Dy2 N5 98.5(4) 17_556 .
O10 Dy2 N5 71.7(4) . .
O1W Dy2 N5 110.4(4) . .
O2 Dy2 N5 125.3(4) . .
O4 Dy2 N5 58.9(3) . .
O5 Dy2 N5 116.1(4) . .
O1 Dy2 N5 174.2(4) . .
N4 Dy2 N5 58.9(4) . .
O4 Dy3 O4 146.3(5) . 17_556
O4 Dy3 O2 77.0(3) . 17_556
O4 Dy3 O2 76.8(3) 17_556 17_556
O4 Dy3 O2 76.8(3) . .
O4 Dy3 O2 77.0(3) 17_556 .
O2 Dy3 O2 76.9(5) 17_556 .
O4 Dy3 O11 74.3(4) . .
O4 Dy3 O11 120.2(4) 17_556 .
O2 Dy3 O11 145.8(4) 17_556 .
O2 Dy3 O11 78.7(4) . .
O4 Dy3 O11 120.2(4) . 17_556
O4 Dy3 O11 74.4(4) 17_556 17_556
O2 Dy3 O11 78.6(4) 17_556 17_556
O2 Dy3 O11 145.8(4) . 17_556
O11 Dy3 O11 132.6(6) . 17_556
O4 Dy3 N7 66.9(4) . .
O4 Dy3 N7 143.1(4) 17_556 .
O2 Dy3 N7 109.7(4) 17_556 .
O2 Dy3 N7 139.8(4) . .
O11 Dy3 N7 75.5(4) . .
O11 Dy3 N7 71.7(4) 17_556 .
O4 Dy3 N7 143.1(4) . 17_556
O4 Dy3 N7 66.9(4) 17_556 17_556
O2 Dy3 N7 139.8(4) 17_556 17_556
O2 Dy3 N7 109.7(4) . 17_556
O11 Dy3 N7 71.7(4) . 17_556
O11 Dy3 N7 75.5(4) 17_556 17_556
N7 Dy3 N7 90.7(6) . 17_556
O4 Dy3 Dy2 112.0(2) . 17_556
O4 Dy3 Dy2 39.3(2) 17_556 17_556
O2 Dy3 Dy2 37.5(2) 17_556 17_556
O2 Dy3 Dy2 73.1(2) . 17_556
O11 Dy3 Dy2 148.3(3) . 17_556
O11 Dy3 Dy2 72.9(3) 17_556 17_556
N7 Dy3 Dy2 136.1(3) . 17_556
N7 Dy3 Dy2 104.6(3) 17_556 17_556
O12 Dy4 O16 89.8(4) . 10_546
O12 Dy4 O27 152.2(5) . .
O16 Dy4 O27 74.4(6) 10_546 .
O12 Dy4 O17 76.1(5) . .
O16 Dy4 O17 149.4(5) 10_546 .
O27 Dy4 O17 128.1(6) . .
O12 Dy4 O24 66.7(4) . .
O16 Dy4 O24 75.0(4) 10_546 .
O27 Dy4 O24 127.9(5) . .
O17 Dy4 O24 74.6(5) . .
O12 Dy4 O15 78.3(4) . .
O16 Dy4 O15 121.5(4) 10_546 .
O27 Dy4 O15 90.5(5) . .
O17 Dy4 O15 82.5(5) . .
O24 Dy4 O15 141.6(4) . .
O12 Dy4 O16 81.5(4) . .
O16 Dy4 O16 69.7(5) 10_546 .
O27 Dy4 O16 71.7(5) . .
O17 Dy4 O16 132.5(5) . .
O24 Dy4 O16 132.0(4) . .
O15 Dy4 O16 52.0(4) . .
O12 Dy4 O18 122.2(5) . .
O16 Dy4 O18 148.1(6) 10_546 .
O27 Dy4 O18 76.4(6) . .
O17 Dy4 O18 52.6(6) . .
O24 Dy4 O18 114.6(5) . .
O15 Dy4 O18 71.1(5) . .
O16 Dy4 O18 112.6(5) . .
O12 Dy4 N9 128.1(4) . .
O16 Dy4 N9 90.3(6) 10_546 .
O27 Dy4 N9 75.7(5) . .
O17 Dy4 N9 78.1(6) . .
O24 Dy4 N9 63.4(4) . .
O15 Dy4 N9 140.7(5) . .
O16 Dy4 N9 145.2(5) . .
O18 Dy4 N9 70.0(6) . .
O12 Dy4 Dy4 83.2(3) . 10_546
O16 Dy4 Dy4 36.1(3) 10_546 10_546
O27 Dy4 Dy4 70.4(4) . 10_546
O17 Dy4 Dy4 157.7(4) . 10_546
O24 Dy4 Dy4 104.8(3) . 10_546
O15 Dy4 Dy4 85.4(3) . 10_546
O16 Dy4 Dy4 33.6(3) . 10_546
O18 Dy4 Dy4 138.9(4) . 10_546
N9 Dy4 Dy4 122.1(4) . 10_546
O14 Dy5 O19 140.6(5) 10_546 .
O14 Dy5 O22 143.5(5) 10_546 .
O19 Dy5 O22 70.6(5) . .
O14 Dy5 O13 85.4(4) 10_546 .
O19 Dy5 O13 75.9(5) . .
O22 Dy5 O13 87.0(5) . .
O14 Dy5 O23 70.9(4) 10_546 .
O19 Dy5 O23 70.3(5) . .
O22 Dy5 O23 138.9(5) . .
O13 Dy5 O23 71.5(4) . .
O14 Dy5 O24 82.6(4) 10_546 .
O19 Dy5 O24 136.9(4) . .
O22 Dy5 O24 69.7(4) . .
O13 Dy5 O24 117.7(4) . .
O23 Dy5 O24 151.4(4) . .
O14 Dy5 N12 104.8(5) 10_546 .
O19 Dy5 N12 98.2(5) . .
O22 Dy5 N12 81.9(5) . .
O13 Dy5 N12 168.7(5) . .
O23 Dy5 N12 115.9(4) . .
O24 Dy5 N12 60.3(4) . .
O14 Dy5 O12 75.4(4) 10_546 .
O19 Dy5 O12 119.5(5) . .
O22 Dy5 O12 70.5(4) . .
O13 Dy5 O12 57.6(4) . .
O23 Dy5 O12 120.1(4) . .
O24 Dy5 O12 60.1(4) . .
N12 Dy5 O12 119.8(4) . .
O14 Dy5 N13 95.4(5) 10_546 .
O19 Dy5 N13 69.3(5) . .
O22 Dy5 N13 117.8(5) . .
O13 Dy5 N13 125.1(5) . .
O23 Dy5 N13 57.5(4) . .
O24 Dy5 N13 116.8(4) . .
N12 Dy5 N13 59.6(5) . .
O12 Dy5 N13 170.4(4) . .
O23 Dy6 O23 147.1(6) 10_546 .
O23 Dy6 O13 77.0(4) 10_546 .
O23 Dy6 O13 77.4(4) . .
O23 Dy6 O13 77.4(4) 10_546 10_546
O23 Dy6 O13 77.0(4) . 10_546
O13 Dy6 O13 76.7(6) . 10_546
O23 Dy6 O20 71.8(5) 10_546 10_546
O23 Dy6 O20 122.9(5) . 10_546
O13 Dy6 O20 144.4(5) . 10_546
O13 Dy6 O20 80.1(5) 10_546 10_546
O23 Dy6 O20 122.9(5) 10_546 .
O23 Dy6 O20 71.8(5) . .
O13 Dy6 O20 80.1(5) . .
O13 Dy6 O20 144.4(5) 10_546 .
O20 Dy6 O20 131.8(8) 10_546 .
O23 Dy6 N15 65.4(4) 10_546 10_546
O23 Dy6 N15 143.0(4) . 10_546
O13 Dy6 N15 107.0(6) . 10_546
O13 Dy6 N15 140.1(4) 10_546 10_546
O20 Dy6 N15 75.0(6) 10_546 10_546
O20 Dy6 N15 72.9(5) . 10_546
O23 Dy6 N15 143.0(4) 10_546 .
O23 Dy6 N15 65.4(4) . .
O13 Dy6 N15 140.1(4) . .
O13 Dy6 N15 107.0(6) 10_546 .
O20 Dy6 N15 72.9(5) 10_546 .
O20 Dy6 N15 75.0(6) . .
N15 Dy6 N15 95.0(8) 10_546 .
O23 Dy6 Dy5 40.5(3) 10_546 10_546
O23 Dy6 Dy5 111.4(3) . 10_546
O13 Dy6 Dy5 72.7(3) . 10_546
O13 Dy6 Dy5 36.9(3) 10_546 10_546
O20 Dy6 Dy5 72.5(4) 10_546 10_546
O20 Dy6 Dy5 150.8(4) . 10_546
N15 Dy6 Dy5 104.8(3) 10_546 10_546
N15 Dy6 Dy5 133.6(5) . 10_546
O3 P1 O1 114.3(6) . .
O3 P1 O2 114.8(6) . .
O1 P1 O2 102.8(6) . .
O3 P1 C1 108.2(7) . .
O1 P1 C1 107.8(7) . .
O2 P1 C1 108.6(6) . .
O14 P2 O12 114.0(7) . .
O14 P2 O13 115.7(7) . .
O12 P2 O13 102.8(6) . .
O14 P2 C34 107.9(7) . .
O12 P2 C34 106.6(7) . .
O13 P2 C34 109.4(8) . .
C2 C1 P1 117.4(12) . .
C2 C1 H1A 107.9 . .
P1 C1 H1A 107.9 . .
C2 C1 H1B 107.9 . .
P1 C1 H1B 107.9 . .
H1A C1 H1B 107.2 . .
C15 C2 C3 118.2(13) . .
C15 C2 C1 121.4(12) . .
C3 C2 C1 120.3(12) . .
C4 C3 C8 115.9(13) . .
C4 C3 C2 122.1(13) . .
C8 C3 C2 122.0(13) . .
C5 C4 C3 123.1(17) . .
C5 C4 H4 118.5 . .
C3 C4 H4 118.5 . .
C6 C5 C4 119(2) . .
C6 C5 H5 120.7 . .
C4 C5 H5 120.7 . .
C7 C6 C5 121(2) . .
C7 C6 H6 119.7 . .
C5 C6 H6 119.7 . .
C6 C7 C8 118.4(18) . .
C6 C7 H7 120.8 . .
C8 C7 H7 120.8 . .
C9 C8 C3 118.6(14) . .
C9 C8 C7 118.4(14) . .
C3 C8 C7 123.1(15) . .
C10 C9 C8 120.5(15) . .
C10 C9 H9 119.7 . .
C8 C9 H9 119.7 . .
C9 C10 C11 118.3(14) . .
C9 C10 C15 120.0(14) . .
C11 C10 C15 121.6(14) . .
C12 C11 C10 118.7(17) . .
C12 C11 H11 120.6 . .
C10 C11 H11 120.6 . .
C11 C12 C13 120.5(18) . .
C11 C12 H12 119.8 . .
C13 C12 H12 119.8 . .
C14 C13 C12 120.2(18) . .
C14 C13 H13 119.9 . .
C12 C13 H13 119.9 . .
C13 C14 C15 120.3(16) . .
C13 C14 H14 119.9 . .
C15 C14 H14 119.9 . .
C14 C15 C2 120.8(12) . .
C14 C15 C10 118.6(13) . .
C2 C15 C10 120.6(13) . .
N1 C16 C17 121.2(17) . .
N1 C16 H16 119.4 . .
C17 C16 H16 119.4 . .
N2 C17 C16 123(2) . .
N2 C17 H17 118.7 . .
C16 C17 H17 118.7 . .
N2 C18 C19 119.5(15) . .
N2 C18 H18 120.3 . .
C19 C18 H18 120.3 . .
N1 C19 C18 123.6(17) . .
N1 C19 C20 115.9(16) . .
C18 C19 C20 120.4(15) . .
O5 C20 N3 128.2(14) . .
O5 C20 C19 116.5(14) . .
N3 C20 C19 115.0(13) . .
N4 C21 C22 118.1(14) . .
N4 C21 H21 121.0 . .
C22 C21 H21 121.0 . .
N5 C22 C21 116.3(16) . .
N5 C22 H22 121.9 . .
C21 C22 H22 121.9 . .
O4 C23 N6 125.9(14) . .
O4 C23 C24 118.0(13) . .
N6 C23 C24 115.9(12) . .
N7 C24 C25 120.8(14) . .
N7 C24 C23 114.9(13) . .
C25 C24 C23 124.3(14) . .
N8 C25 C24 122.2(16) . .
N8 C25 H25 118.9 . .
C24 C25 H25 118.9 . .
N8 C26 C27 123.8(17) . .
N8 C26 H26 118.1 . .
C27 C26 H26 118.1 . .
N7 C27 C26 120.1(17) . .
N7 C27 H27 120.0 . .
C26 C27 H27 120.0 . .
O7 C28 O6 121(3) . .
O7 C28 C29 119(2) . .
O6 C28 C29 119.9(19) . .
C28 C29 H29A 109.5 . .
C28 C29 H29B 109.5 . .
H29A C29 H29B 109.5 . .
C28 C29 H29C 109.5 . .
H29A C29 H29C 109.5 . .
H29B C29 H29C 109.5 . .
O8 C30 O9 120.5(13) . .
O8 C30 C31 119.4(14) . .
O9 C30 C31 119.9(13) . .
O8 C30 Dy1 61.7(7) . 17_556
O9 C30 Dy1 59.0(7) . 17_556
C31 C30 Dy1 172.3(11) . 17_556
C30 C31 H31A 109.5 . .
C30 C31 H31B 109.5 . .
H31A C31 H31B 109.5 . .
C30 C31 H31C 109.5 . .
H31A C31 H31C 109.5 . .
H31B C31 H31C 109.5 . .
O10 C32 O11 125.0(13) . .
O10 C32 C33 117.8(16) . .
O11 C32 C33 117.1(15) . .
C32 C33 H33A 109.5 . .
C32 C33 H33B 109.5 . .
H33A C33 H33B 109.5 . .
C32 C33 H33C 109.5 . .
H33A C33 H33C 109.5 . .
H33B C33 H33C 109.5 . .
C35 C34 P2 111.9(12) . .
C35 C34 H34A 109.2 . .
P2 C34 H34A 109.2 . .
C35 C34 H34B 109.2 . .
P2 C34 H34B 109.2 . .
H34A C34 H34B 107.9 . .
C48 C35 C36 121.2(19) . .
C48 C35 C34 119.1(16) . .
C36 C35 C34 119.6(16) . .
C35 C36 C41 120.4(16) . .
C35 C36 C37 124.7(16) . .
C41 C36 C37 114.9(16) . .
C38 C37 C36 124.7(19) . .
C38 C37 H37 117.6 . .
C36 C37 H37 117.6 . .
C39 C38 C37 117(2) . .
C39 C38 H38 121.4 . .
C37 C38 H38 121.4 . .
C40 C39 C38 121(2) . .
C40 C39 H39 119.5 . .
C38 C39 H39 119.5 . .
C39 C40 C41 119(2) . .
C39 C40 H40 120.5 . .
C41 C40 H40 120.5 . .
C42 C41 C40 120.3(19) . .
C42 C41 C36 116.8(17) . .
C40 C41 C36 122.9(18) . .
C41 C42 C43 124(2) . .
C41 C42 H42 118.0 . .
C43 C42 H42 118.0 . .
C48 C43 C42 118(2) . .
C48 C43 C44 121(2) . .
C42 C43 C44 120(2) . .
C45 C44 C43 118(3) . .
C45 C44 H44 120.9 . .
C43 C44 H44 120.9 . .
C44 C45 C46 122(3) . .
C44 C45 H45 119.2 . .
C46 C45 H45 119.2 . .
C47 C46 C45 119(3) . .
C47 C46 H46 120.7 . .
C45 C46 H46 120.7 . .
C46 C47 C48 121(3) . .
C46 C47 H47 119.6 . .
C48 C47 H47 119.6 . .
C43 C48 C47 119(2) . .
C43 C48 C35 119(2) . .
C47 C48 C35 122(2) . .
N9 C49 C50 125.2(19) . .
N9 C49 H49 117.4 . .
C50 C49 H49 117.4 . .
N10 C50 C49 121(2) . .
N10 C50 H50 119.4 . .
C49 C50 H50 119.4 . .
N10 C51 C52 127.4(18) . .
N10 C51 H51 116.3 . .
C52 C51 H51 116.3 . .
N9 C52 C51 119.0(17) . .
N9 C52 C53 115.7(13) . .
C51 C52 C53 125.2(15) . .
N11 C53 O24 129.1(16) . .
N11 C53 C52 115.6(14) . .
O24 C53 C52 115.2(14) . .
N12 C54 C55 118.2(19) . .
N12 C54 H54 120.9 . .
C55 C54 H54 120.9 . .
N13 C55 C54 114.7(19) . .
N13 C55 H55 122.7 . .
C54 C55 H55 122.7 . .
O23 C56 N14 125.1(17) . .
O23 C56 C57 117.7(14) . .
N14 C56 C57 117.1(15) . .
N15 C57 C58 120.1(18) . .
N15 C57 C56 113.9(14) . .
C58 C57 C56 126.0(15) . .
C57 C58 N16 125(2) . .
C57 C58 H58 117.6 . .
N16 C58 H58 117.6 . .
N16 C59 C60 126(2) . .
N16 C59 H59 116.9 . .
C60 C59 H59 116.9 . .
C59 C60 N15 119(2) . .
C59 C60 H60 120.6 . .
N15 C60 H60 120.6 . .
O18 C61 O17 121(2) . .
O18 C61 C62 123(3) . .
O17 C61 C62 117(3) . .
C61 C62 H62A 109.5 . .
C61 C62 H62B 109.5 . .
H62A C62 H62B 109.5 . .
C61 C62 H62C 109.5 . .
H62A C62 H62C 109.5 . .
H62B C62 H62C 109.5 . .
O15 C63 O16 119.8(17) . .
O15 C63 C64 119.3(17) . .
O16 C63 C64 121.0(16) . .
C63 C64 H64A 109.5 . .
C63 C64 H64B 109.5 . .
H64A C64 H64B 109.5 . .
C63 C64 H64C 109.5 . .
H64A C64 H64C 109.5 . .
H64B C64 H64C 109.5 . .
O19 C65 O20 128.9(19) . .
O19 C65 C66 114(2) . .
O20 C65 C66 117(2) . .
C65 C66 H66A 109.5 . .
C65 C66 H66B 109.5 . .
H66A C66 H66B 109.5 . .
C65 C66 H66C 109.5 . .
H66A C66 H66C 109.5 . .
H66B C66 H66C 109.5 . .
O22 C68 H68A 109.5 . .
O22 C68 H68B 109.5 . .
H68A C68 H68B 109.5 . .
O22 C68 H68C 109.5 . .
H68A C68 H68C 109.5 . .
H68B C68 H68C 109.5 . .
Cl3 C69 Cl2 108.9(15) . .
Cl3 C69 Cl1 112.1(16) . .
Cl2 C69 Cl1 109.6(13) . .
Cl3 C69 H69 108.7 . .
Cl2 C69 H69 108.7 . .
Cl1 C69 H69 108.7 . .
C16 N1 C19 116.0(15) . .
C16 N1 Dy1 127.0(12) . .
C19 N1 Dy1 116.4(11) . .
C17 N2 C18 117.0(16) . .
C20 N3 N4 109.0(11) . .
C21 N4 N3 115.7(12) . .
C21 N4 Dy2 122.5(10) . .
N3 N4 Dy2 121.5(8) . .
C22 N5 N6 116.9(14) . .
C22 N5 Dy2 121.9(12) . .
N6 N5 Dy2 119.8(9) . .
C23 N6 N5 110.3(12) . .
C27 N7 C24 118.2(14) . .
C27 N7 Dy3 126.6(11) . .
C24 N7 Dy3 114.0(9) . .
C26 N8 C25 115.0(15) . .
C52 N9 C49 114.6(17) . .
C52 N9 Dy4 118.3(11) . .
C49 N9 Dy4 126.4(12) . .
C51 N10 C50 112.5(17) . .
C53 N11 N12 110.0(14) . .
C54 N12 N11 114.1(17) . .
C54 N12 Dy5 124.5(14) . .
N11 N12 Dy5 121.3(11) . .
C55 N13 N14 115.5(16) . .
C55 N13 Dy5 122.4(14) . .
N14 N13 Dy5 121.6(11) . .
C56 N14 N13 110.1(16) . .
C57 N15 C60 117.9(18) . .
C57 N15 Dy6 114.9(11) . .
C60 N15 Dy6 126.8(13) . .
C59 N16 C58 112.1(19) . .
P1 O1 Dy1 145.1(6) . .
P1 O1 Dy2 96.9(5) . .
Dy1 O1 Dy2 116.1(4) . .
P1 O2 Dy3 136.6(6) . .
P1 O2 Dy2 103.4(5) . .
Dy3 O2 Dy2 107.4(4) . .
P1 O3 Dy2 138.8(6) . 17_556
C23 O4 Dy3 121.6(9) . .
C23 O4 Dy2 120.9(9) . .
Dy3 O4 Dy2 105.4(4) . .
C20 O5 Dy1 124.2(9) . .
C20 O5 Dy2 119.5(9) . .
Dy1 O5 Dy2 114.0(4) . .
C28 O6 Dy1 91.8(16) . .
C28 O7 Dy1 95.5(16) . .
C30 O8 Dy1 155.3(10) . .
C30 O8 Dy1 92.1(8) . 17_556
Dy1 O8 Dy1 112.3(4) . 17_556
C30 O9 Dy1 94.9(9) . 17_556
C32 O10 Dy2 139.4(10) . .
C32 O11 Dy3 133.5(9) . .
P2 O12 Dy4 144.9(7) . .
P2 O12 Dy5 96.5(6) . .
Dy4 O12 Dy5 118.5(5) . .
P2 O13 Dy6 135.4(7) . .
P2 O13 Dy5 103.0(6) . .
Dy6 O13 Dy5 107.3(5) . .
C63 O15 Dy4 94.6(11) . .
C63 O16 Dy4 155.3(13) . 10_546
C63 O16 Dy4 93.6(11) . .
Dy4 O16 Dy4 110.2(5) 10_546 .
C61 O17 Dy4 95.3(15) . .
C61 O18 Dy4 91.0(14) . .
C65 O19 Dy5 137.6(14) . .
C65 O20 Dy6 130.7(13) . .
C72 O27 Dy4 132.9(18) . .
C68 O22 Dy5 131(2) . .
C68 O22 H22A 114.5 . .
Dy5 O22 H22A 114.5 . .
C56 O23 Dy6 122.1(11) . .
C56 O23 Dy5 122.4(10) . .
Dy6 O23 Dy5 103.7(5) . .
C53 O24 Dy4 126.6(11) . .
C53 O24 Dy5 117.0(11) . .
Dy4 O24 Dy5 114.2(4) . .
Dy2 O1W H1WA 109.2 . .
Dy2 O1W H1WB 109.3 . .
H1WA O1W H1WB 109.5 . .
P2 O14 Dy5 136.9(7) . 10_546
O26 O25 C70 49(3) 17_556 .
O26 O25 Dy1 83(3) 17_556 .
C70 O25 Dy1 115.7(17) . .
O25 O26 C70 94(4) 17_556 17_556
O25 O26 C70 147(4) 17_556 .
C70 O26 C70 63(3) 17_556 .
O25 O26 O26 141(5) 17_556 17_556
C70 O26 O26 47.6(18) 17_556 17_556
C70 O26 O26 33.2(16) . 17_556
O25 O26 Dy1 77(3) 17_556 17_556
C70 O26 Dy1 133(3) 17_556 17_556
C70 O26 Dy1 135.7(14) . 17_556
O26 O26 Dy1 118.5(4) 17_556 17_556
O26 C70 C70 72(3) 17_556 17_556
O26 C70 O25 37.1(19) 17_556 .
C70 C70 O25 106(3) 17_556 .
O26 C70 O26 99(3) 17_556 .
C70 C70 O26 44.9(19) 17_556 .
O25 C70 O26 135(3) . .
O26 C70 C71 147.1(19) 17_556 .
C70 C70 C71 124.5(19) 17_556 .
O25 C70 C71 112.3(16) . .
O26 C70 C71 112.3(15) . .
C70 C71 H71A 109.5 . .
C70 C71 H71B 109.5 . .
H71A C71 H71B 109.5 . .
C70 C71 H71C 109.5 . .
H71A C71 H71C 109.5 . .
H71B C71 H71C 109.5 . .
O27 C72 O27 133(3) 10_546 .
O27 C72 C73 113.6(15) 10_546 .
O27 C72 C73 113.6(15) . .
C72 C73 H73A 109.5 . .
C72 C73 H73B 109.5 . .
H73A C73 H73B 109.5 . .
C72 C73 H73C 109.5 . .
H73A C73 H73C 109.5 . .
H73B C73 H73C 109.5 . .

loop_
_geom_bond_atom_site_label_1
_geom_bond_atom_site_label_2
_geom_bond_distance
_geom_bond_site_symmetry_2
Dy1 O1 2.276(10) .
Dy1 O8 2.311(9) .
Dy1 O25 2.32(2) .
Dy1 O26 2.36(3) 17_556
Dy1 O5 2.412(11) .
Dy1 O7 2.414(16) .
Dy1 O9 2.454(10) 17_556
Dy1 O6 2.486(18) .
Dy1 O8 2.513(10) 17_556
Dy1 N1 2.579(13) .
Dy1 C30 2.853(14) 17_556
Dy2 O3 2.238(9) 17_556
Dy2 O10 2.361(11) .
Dy2 O1W 2.371(11) .
Dy2 O2 2.445(10) .
Dy2 O4 2.513(9) .
Dy2 O5 2.531(9) .
Dy2 O1 2.606(11) .
Dy2 N4 2.622(11) .
Dy2 N5 2.662(14) .
Dy3 O4 2.297(10) .
Dy3 O4 2.297(10) 17_556
Dy3 O2 2.305(10) 17_556
Dy3 O2 2.305(10) .
Dy3 O11 2.329(10) .
Dy3 O11 2.329(10) 17_556
Dy3 N7 2.537(12) .
Dy3 N7 2.537(12) 17_556
Dy3 Dy2 3.8280(9) 17_556
Dy4 O12 2.277(13) .
Dy4 O16 2.337(13) 10_546
Dy4 O27 2.369(15) .
Dy4 O17 2.406(15) .
Dy4 O24 2.409(13) .
Dy4 O15 2.467(12) .
Dy4 O16 2.489(14) .
Dy4 O18 2.504(17) .
Dy4 N9 2.578(16) .
Dy4 Dy4 3.9596(17) 10_546
Dy5 O14 2.203(11) 10_546
Dy5 O19 2.316(13) .
Dy5 O22 2.402(13) .
Dy5 O13 2.404(11) .
Dy5 O23 2.553(13) .
Dy5 O24 2.565(13) .
Dy5 N12 2.568(16) .
Dy5 O12 2.580(12) .
Dy5 N13 2.670(15) .
Dy6 O23 2.300(12) 10_546
Dy6 O23 2.301(12) .
Dy6 O13 2.337(12) .
Dy6 O13 2.337(12) 10_546
Dy6 O20 2.350(15) 10_546
Dy6 O20 2.350(15) .
Dy6 N15 2.547(17) 10_546
Dy6 N15 2.547(17) .
Dy6 Dy5 3.8197(12) 10_546
P1 O3 1.514(9) .
P1 O1 1.536(10) .
P1 O2 1.545(10) .
P1 C1 1.811(15) .
P2 O14 1.525(12) .
P2 O12 1.527(13) .
P2 O13 1.554(13) .
P2 C34 1.818(17) .
C1 C2 1.49(2) .
C1 H1A 0.9900 .
C1 H1B 0.9900 .
C2 C15 1.407(10) .
C2 C3 1.408(10) .
C3 C4 1.406(10) .
C3 C8 1.407(10) .
C4 C5 1.403(10) .
C4 H4 0.9500 .
C5 C6 1.403(11) .
C5 H5 0.9500 .
C6 C7 1.401(11) .
C6 H6 0.9500 .
C7 C8 1.410(10) .
C7 H7 0.9500 .
C8 C9 1.403(10) .
C9 C10 1.402(10) .
C9 H9 0.9500 .
C10 C11 1.403(10) .
C10 C15 1.407(10) .
C11 C12 1.399(10) .
C11 H11 0.9500 .
C12 C13 1.402(10) .
C12 H12 0.9500 .
C13 C14 1.399(10) .
C13 H13 0.9500 .
C14 C15 1.405(10) .
C14 H14 0.9500 .
C16 N1 1.30(2) .
C16 C17 1.41(3) .
C16 H16 0.9500 .
C17 N2 1.30(3) .
C17 H17 0.9500 .
C18 N2 1.34(2) .
C18 C19 1.38(2) .
C18 H18 0.9500 .
C19 N1 1.34(2) .
C19 C20 1.53(2) .
C20 O5 1.279(17) .
C20 N3 1.30(2) .
C21 N4 1.24(2) .
C21 C22 1.46(2) .
C21 H21 0.9500 .
C22 N5 1.244(19) .
C22 H22 0.9500 .
C23 O4 1.287(16) .
C23 N6 1.311(19) .
C23 C24 1.49(2) .
C24 N7 1.347(19) .
C24 C25 1.38(2) .
C25 N8 1.35(2) .
C25 H25 0.9500 .
C26 N8 1.34(2) .
C26 C27 1.38(3) .
C26 H26 0.9500 .
C27 N7 1.32(2) .
C27 H27 0.9500 .
C28 O7 1.230(12) .
C28 O6 1.240(16) .
C28 C29 1.57(3) .
C29 H29A 0.9800 .
C29 H29B 0.9800 .
C29 H29C 0.9800 .
C30 O8 1.260(17) .
C30 O9 1.261(18) .
C30 C31 1.52(2) .
C30 Dy1 2.853(14) 17_556
C31 H31A 0.9800 .
C31 H31B 0.9800 .
C31 H31C 0.9800 .
C32 O10 1.272(19) .
C32 O11 1.30(2) .
C32 C33 1.503(19) .
C33 H33A 0.9800 .
C33 H33B 0.9800 .
C33 H33C 0.9800 .
C34 C35 1.57(3) .
C34 H34A 0.9900 .
C34 H34B 0.9900 .
C35 C48 1.399(11) .
C35 C36 1.402(10) .
C36 C41 1.404(10) .
C36 C37 1.407(11) .
C37 C38 1.398(11) .
C37 H37 0.9500 .
C38 C39 1.398(11) .
C38 H38 0.9500 .
C39 C40 1.396(11) .
C39 H39 0.9500 .
C40 C41 1.401(11) .
C40 H40 0.9500 .
C41 C42 1.392(11) .
C42 C43 1.397(11) .
C42 H42 0.9500 .
C43 C48 1.395(9) .
C43 C44 1.400(11) .
C44 C45 1.397(11) .
C44 H44 0.9500 .
C45 C46 1.399(11) .
C45 H45 0.9500 .
C46 C47 1.398(11) .
C46 H46 0.9500 .
C47 C48 1.398(11) .
C47 H47 0.9500 .
C49 N9 1.354(12) .
C49 C50 1.356(12) .
C49 H49 0.9500 .
C50 N10 1.351(12) .
C50 H50 0.9500 .
C51 N10 1.350(12) .
C51 C52 1.360(12) .
C51 H51 0.9500 .
C52 N9 1.346(12) .
C52 C53 1.48(3) .
C53 N11 1.25(2) .
C53 O24 1.298(18) .
C54 N12 1.26(2) .
C54 C55 1.48(3) .
C54 H54 0.9500 .
C55 N13 1.27(2) .
C55 H55 0.9500 .
C56 O23 1.277(19) .
C56 N14 1.29(2) .
C56 C57 1.47(3) .
C57 N15 1.345(12) .
C57 C58 1.352(12) .
C58 N16 1.352(13) .
C58 H58 0.9500 .
C59 N16 1.346(13) .
C59 C60 1.350(13) .
C59 H59 0.9500 .
C60 N15 1.355(13) .
C60 H60 0.9500 .
C61 O18 1.25(3) .
C61 O17 1.26(3) .
C61 C62 1.49(3) .
C62 H62A 0.9800 .
C62 H62B 0.9800 .
C62 H62C 0.9800 .
C63 O15 1.26(2) .
C63 O16 1.26(2) .
C63 C64 1.49(2) .
C64 H64A 0.9800 .
C64 H64B 0.9800 .
C64 H64C 0.9800 .
C65 O19 1.26(3) .
C65 O20 1.29(3) .
C65 C66 1.55(3) .
C66 H66A 0.9800 .
C66 H66B 0.9800 .
C66 H66C 0.9800 .
C68 O22 1.38(3) .
C68 H68A 0.9800 .
C68 H68B 0.9800 .
C68 H68C 0.9800 .
C69 Cl3 1.739(15) .
C69 Cl2 1.741(15) .
C69 Cl1 1.744(15) .
C69 H69 1.0000 .
N3 N4 1.386(17) .
N5 N6 1.363(18) .
N11 N12 1.42(2) .
N13 N14 1.38(2) .
O3 Dy2 2.238(9) 17_556
O8 Dy1 2.513(10) 17_556
O9 Dy1 2.454(10) 17_556
O16 Dy4 2.337(13) 10_546
O27 C72 1.297(12) .
O22 H22A 0.9500 .
O1W H1WA 0.8504 .
O1W H1WB 0.8499 .
O14 Dy5 2.203(11) 10_546
O25 O26 0.78(3) 17_556
O25 C70 1.283(13) .
O26 O25 0.78(3) 17_556
O26 C70 0.96(4) 17_556
O26 C70 1.304(17) .
O26 O26 1.74(4) 17_556
O26 Dy1 2.36(3) 17_556
C70 O26 0.96(4) 17_556
C70 C70 1.22(5) 17_556
C70 C71 1.496(14) .
C71 H71A 0.9800 .
C71 H71B 0.9800 .
C71 H71C 0.9800 .
C72 O27 1.297(12) 10_546
C72 C73 1.52(3) .
C73 H73A 0.9800 .
C73 H73B 0.9800 .
C73 H73C 0.9800 .

loop_
_geom_hbond_atom_site_label_D
_geom_hbond_atom_site_label_H
_geom_hbond_atom_site_label_A
_geom_hbond_distance_DH
_geom_hbond_distance_HA
_geom_hbond_distance_DA
_geom_hbond_angle_DHA
_geom_hbond_site_symmetry_A
O1W H1WB N10 0.85 2.44 2.89(2) 113.9 1_455
O22 H22A O17 0.95 1.99 2.74(2) 134.2 .
C69 H69 N14 1.00 2.17 3.15(4) 166.6 .
C54 H54 O9 0.95 2.42 3.24(2) 144.3 17_656
C34 H34A O15 0.99 2.59 3.32(2) 130.6 .
C27 H27 N2 0.95 2.58 3.21(2) 123.6 18_546
C26 H26 N2 0.95 2.65 3.25(2) 121.6 18_546
C26 H26 Cl3 0.95 2.78 3.50(2) 133.9 16_546
C21 H21 N6 0.95 2.49 3.34(2) 149.1 3_565
C16 H16 O25 0.95 2.39 2.97(3) 119.4 .

loop_
_geom_torsion_atom_site_label_1
_geom_torsion_atom_site_label_2
_geom_torsion_atom_site_label_3
_geom_torsion_atom_site_label_4
_geom_torsion
_geom_torsion_site_symmetry_1
_geom_torsion_site_symmetry_4
O3 P1 C1 C2 -57.0(13) . .
O1 P1 C1 C2 178.9(10) . .
O2 P1 C1 C2 68.2(12) . .
P1 C1 C2 C15 82.1(19) . .
P1 C1 C2 C3 -94.5(18) . .
C15 C2 C3 C4 -179.2(18) . .
C1 C2 C3 C4 -2(3) . .
C15 C2 C3 C8 4(3) . .
C1 C2 C3 C8 -179.7(17) . .
C8 C3 C4 C5 3(3) . .
C2 C3 C4 C5 -175(2) . .
C3 C4 C5 C6 -5(3) . .
C4 C5 C6 C7 3(4) . .
C5 C6 C7 C8 1(4) . .
C4 C3 C8 C9 -178(2) . .
C2 C3 C8 C9 0(3) . .
C4 C3 C8 C7 2(3) . .
C2 C3 C8 C7 179.4(19) . .
C6 C7 C8 C9 176(2) . .
C6 C7 C8 C3 -4(3) . .
C3 C8 C9 C10 -3(3) . .
C7 C8 C9 C10 178(2) . .
C8 C9 C10 C11 -178(2) . .
C8 C9 C10 C15 2(3) . .
C9 C10 C11 C12 -179(2) . .
C15 C10 C11 C12 0(4) . .
C10 C11 C12 C13 1(4) . .
C11 C12 C13 C14 -2(4) . .
C12 C13 C14 C15 1(3) . .
C13 C14 C15 C2 178(2) . .
C13 C14 C15 C10 0(3) . .
C3 C2 C15 C14 178.7(17) . .
C1 C2 C15 C14 2(3) . .
C3 C2 C15 C10 -4(3) . .
C1 C2 C15 C10 179.4(18) . .
C9 C10 C15 C14 178(2) . .
C11 C10 C15 C14 -1(3) . .
C9 C10 C15 C2 1(3) . .
C11 C10 C15 C2 -178(2) . .
N1 C16 C17 N2 2(4) . .
N2 C18 C19 N1 0(3) . .
N2 C18 C19 C20 -177.9(19) . .
N1 C19 C20 O5 0(2) . .
C18 C19 C20 O5 178.1(17) . .
N1 C19 C20 N3 -174.5(15) . .
C18 C19 C20 N3 4(2) . .
N4 C21 C22 N5 0(3) . .
O4 C23 C24 N7 8(2) . .
N6 C23 C24 N7 -167.3(15) . .
O4 C23 C24 C25 -174.0(16) . .
N6 C23 C24 C25 10(3) . .
N7 C24 C25 N8 -1(3) . .
C23 C24 C25 N8 -178.1(18) . .
N8 C26 C27 N7 -2(3) . .
O14 P2 C34 C35 -66.8(13) . .
O12 P2 C34 C35 170.3(11) . .
O13 P2 C34 C35 59.9(13) . .
P2 C34 C35 C48 -95(2) . .
P2 C34 C35 C36 87.9(19) . .
C48 C35 C36 C41 1(3) . .
C34 C35 C36 C41 177.6(18) . .
C48 C35 C36 C37 -177(2) . .
C34 C35 C36 C37 -1(3) . .
C35 C36 C37 C38 177(2) . .
C41 C36 C37 C38 -1(3) . .
C36 C37 C38 C39 4(3) . .
C37 C38 C39 C40 -4(4) . .
C38 C39 C40 C41 0(4) . .
C39 C40 C41 C42 -178(2) . .
C39 C40 C41 C36 4(4) . .
C35 C36 C41 C42 0(3) . .
C37 C36 C41 C42 178(2) . .
C35 C36 C41 C40 178(2) . .
C37 C36 C41 C40 -3(3) . .
C40 C41 C42 C43 -179(3) . .
C36 C41 C42 C43 0(4) . .
C41 C42 C43 C48 0(5) . .
C41 C42 C43 C44 -179(3) . .
C48 C43 C44 C45 -2(5) . .
C42 C43 C44 C45 178(3) . .
C43 C44 C45 C46 3(6) . .
C44 C45 C46 C47 -6(6) . .
C45 C46 C47 C48 7(5) . .
C42 C43 C48 C47 -176(3) . .
C44 C43 C48 C47 3(5) . .
C42 C43 C48 C35 1(4) . .
C44 C43 C48 C35 180(3) . .
C46 C47 C48 C43 -7(5) . .
C46 C47 C48 C35 177(3) . .
C36 C35 C48 C43 -1(4) . .
C34 C35 C48 C43 -178(2) . .
C36 C35 C48 C47 175(3) . .
C34 C35 C48 C47 -2(4) . .
N9 C49 C50 N10 1(4) . .
N10 C51 C52 N9 -1(3) . .
N10 C51 C52 C53 175.8(19) . .
N9 C52 C53 N11 -179.7(18) . .
C51 C52 C53 N11 3(3) . .
N9 C52 C53 O24 -3(3) . .
C51 C52 C53 O24 179.7(18) . .
N12 C54 C55 N13 -1(3) . .
O23 C56 C57 N15 14(3) . .
N14 C56 C57 N15 -170(2) . .
O23 C56 C57 C58 -164(2) . .
N14 C56 C57 C58 11(4) . .
N15 C57 C58 N16 3(4) . .
C56 C57 C58 N16 -178(2) . .
N16 C59 C60 N15 -3(5) . .
C17 C16 N1 C19 -1(3) . .
C17 C16 N1 Dy1 -171.7(17) . .
C18 C19 N1 C16 0(3) . .
C20 C19 N1 C16 177.9(18) . .
C18 C19 N1 Dy1 171.6(16) . .
C20 C19 N1 Dy1 -10.3(19) . .
C16 C17 N2 C18 -2(4) . .
C19 C18 N2 C17 1(4) . .
O5 C20 N3 N4 0(2) . .
C19 C20 N3 N4 173.9(13) . .
C22 C21 N4 N3 174.3(16) . .
C22 C21 N4 Dy2 -12(2) . .
C20 N3 N4 C21 -174.5(15) . .
C20 N3 N4 Dy2 11.8(17) . .
C21 C22 N5 N6 178.8(16) . .
C21 C22 N5 Dy2 12(2) . .
O4 C23 N6 N5 3(2) . .
C24 C23 N6 N5 178.1(14) . .
C22 N5 N6 C23 175.5(18) . .
Dy2 N5 N6 C23 -17.8(18) . .
C26 C27 N7 C24 3(3) . .
C26 C27 N7 Dy3 169.4(15) . .
C25 C24 N7 C27 -1(2) . .
C23 C24 N7 C27 176.6(15) . .
C25 C24 N7 Dy3 -169.6(14) . .
C23 C24 N7 Dy3 8.2(17) . .
C27 C26 N8 C25 1(3) . .
C24 C25 N8 C26 1(3) . .
C51 C52 N9 C49 2(3) . .
C53 C52 N9 C49 -175.2(19) . .
C51 C52 N9 Dy4 173.5(14) . .
C53 C52 N9 Dy4 -4(2) . .
C50 C49 N9 C52 -2(4) . .
C50 C49 N9 Dy4 -173(2) . .
C52 C51 N10 C50 0(3) . .
C49 C50 N10 C51 0(4) . .
O24 C53 N11 N12 0(3) . .
C52 C53 N11 N12 176.1(15) . .
C55 C54 N12 N11 173.3(16) . .
C55 C54 N12 Dy5 -6(3) . .
C53 N11 N12 C54 -166.5(18) . .
C53 N11 N12 Dy5 12.4(19) . .
C54 C55 N13 N14 179.3(16) . .
C54 C55 N13 Dy5 7(2) . .
O23 C56 N14 N13 -4(3) . .
C57 C56 N14 N13 -179.7(17) . .
C55 N13 N14 C56 176.2(17) . .
Dy5 N13 N14 C56 -11(2) . .
C58 C57 N15 C60 -3(4) . .
C56 C57 N15 C60 178(2) . .
C58 C57 N15 Dy6 -177(2) . .
C56 C57 N15 Dy6 4(3) . .
C59 C60 N15 C57 3(4) . .
C59 C60 N15 Dy6 176(2) . .
C60 C59 N16 C58 2(5) . .
C57 C58 N16 C59 -2(4) . .
O3 P1 O1 Dy1 -38.8(13) . .
O2 P1 O1 Dy1 -163.8(10) . .
C1 P1 O1 Dy1 81.6(12) . .
O3 P1 O1 Dy2 122.8(5) . .
O2 P1 O1 Dy2 -2.2(6) . .
C1 P1 O1 Dy2 -116.8(6) . .
O3 P1 O2 Dy3 12.0(11) . .
O1 P1 O2 Dy3 136.7(8) . .
C1 P1 O2 Dy3 -109.2(9) . .
O3 P1 O2 Dy2 -122.3(6) . .
O1 P1 O2 Dy2 2.4(6) . .
C1 P1 O2 Dy2 116.5(6) . .
O1 P1 O3 Dy2 -109.4(10) . 17_556
O2 P1 O3 Dy2 9.0(12) . 17_556
C1 P1 O3 Dy2 130.5(10) . 17_556
N6 C23 O4 Dy3 151.7(14) . .
C24 C23 O4 Dy3 -23.5(18) . .
N6 C23 O4 Dy2 15(2) . .
C24 C23 O4 Dy2 -160.6(10) . .
N3 C20 O5 Dy1 -174.3(12) . .
C19 C20 O5 Dy1 12.0(18) . .
N3 C20 O5 Dy2 -12(2) . .
C19 C20 O5 Dy2 174.0(10) . .
O7 C28 O6 Dy1 4(3) . .
C29 C28 O6 Dy1 -178(2) . .
O6 C28 O7 Dy1 -5(3) . .
C29 C28 O7 Dy1 177(2) . .
O9 C30 O8 Dy1 -167.1(15) . .
C31 C30 O8 Dy1 17(3) . .
Dy1 C30 O8 Dy1 -172(2) 17_556 .
O9 C30 O8 Dy1 4.6(15) . 17_556
C31 C30 O8 Dy1 -171.3(13) . 17_556
O8 C30 O9 Dy1 -4.7(15) . 17_556
C31 C30 O9 Dy1 171.1(13) . 17_556
O11 C32 O10 Dy2 11(3) . .
C33 C32 O10 Dy2 -167.5(12) . .
O10 C32 O11 Dy3 -7(3) . .
C33 C32 O11 Dy3 171.6(12) . .
O14 P2 O12 Dy4 -50.8(13) . .
O13 P2 O12 Dy4 -176.9(11) . .
C34 P2 O12 Dy4 68.1(13) . .
O14 P2 O12 Dy5 126.7(6) . .
O13 P2 O12 Dy5 0.6(6) . .
C34 P2 O12 Dy5 -114.4(7) . .
O14 P2 O13 Dy6 6.4(12) . .
O12 P2 O13 Dy6 131.4(9) . .
C34 P2 O13 Dy6 -115.6(10) . .
O14 P2 O13 Dy5 -125.6(6) . .
O12 P2 O13 Dy5 -0.6(7) . .
C34 P2 O13 Dy5 112.4(7) . .
O16 C63 O15 Dy4 -2(2) . .
C64 C63 O15 Dy4 177.7(18) . .
O15 C63 O16 Dy4 -163(2) . 10_546
C64 C63 O16 Dy4 17(4) . 10_546
O15 C63 O16 Dy4 2(2) . .
C64 C63 O16 Dy4 -177.8(18) . .
O18 C61 O17 Dy4 7(2) . .
C62 C61 O17 Dy4 -170.7(18) . .
O17 C61 O18 Dy4 -7(2) . .
C62 C61 O18 Dy4 171(2) . .
O20 C65 O19 Dy5 15(4) . .
C66 C65 O19 Dy5 -159.6(16) . .
O19 C65 O20 Dy6 -9(4) . .
C66 C65 O20 Dy6 165.7(16) . .
N14 C56 O23 Dy6 155.5(15) . .
C57 C56 O23 Dy6 -29(2) . .
N14 C56 O23 Dy5 19(2) . .
C57 C56 O23 Dy5 -165.8(14) . .
N11 C53 O24 Dy4 -174.1(15) . .
C52 C53 O24 Dy4 10(2) . .
N11 C53 O24 Dy5 -12(2) . .
C52 C53 O24 Dy5 171.9(12) . .
O12 P2 O14 Dy5 -100.1(11) . 10_546
O13 P2 O14 Dy5 18.9(13) . 10_546
C34 P2 O14 Dy5 141.7(10) . 10_546
Dy1 O25 C70 O26 54(3) . 17_556
O26 O25 C70 C70 25(3) 17_556 17_556
Dy1 O25 C70 C70 78.5(13) . 17_556
O26 O25 C70 O26 -16(3) 17_556 .
Dy1 O25 C70 O26 38(2) . .
O26 O25 C70 C71 164(3) 17_556 .
Dy1 O25 C70 C71 -142(2) . .
O25 O26 C70 O26 104(8) 17_556 17_556
C70 O26 C70 O26 53(3) 17_556 17_556
Dy1 O26 C70 O26 -71(2) 17_556 17_556
O25 O26 C70 C70 51(6) 17_556 17_556
O26 O26 C70 C70 -53(3) 17_556 17_556
Dy1 O26 C70 C70 -125(3) 17_556 17_556
O25 O26 C70 O25 114(6) 17_556 .
C70 O26 C70 O25 63(2) 17_556 .
O26 O26 C70 O25 10(2) 17_556 .
Dy1 O26 C70 O25 -62(3) 17_556 .
O25 O26 C70 C71 -66(6) 17_556 .
C70 O26 C70 C71 -117(2) 17_556 .
O26 O26 C70 C71 -170(2) 17_556 .
Dy1 O26 C70 C71 118(3) 17_556 .
Dy4 O27 C72 O27 -4.4(10) . 10_546
Dy4 O27 C72 C73 175.6(10) . .

loop_
_platon_squeeze_void_nr
_platon_squeeze_void_average_x
_platon_squeeze_void_average_y
_platon_squeeze_void_average_z
_platon_squeeze_void_volume
_platon_squeeze_void_count_electrons
_platon_squeeze_void_content
1 0.000 0.000 0.000 2177 643 ' '
2 0.000 0.000 0.207 9 0 ' '
3 0.000 0.000 0.275 147 40 ' '
4 0.667 0.333 0.333 2155 641 ' '
5 0.000 0.000 0.500 490 120 ' '
6 0.333 -0.333 0.667 2156 641 ' '
7 0.000 0.000 0.725 147 37 ' '
8 0.000 0.000 0.793 9 0 ' '
9 0.515 0.041 0.091 13 2 ' '
10 0.292 0.140 0.758 12 2 ' '
11 0.860 0.152 0.758 11 2 ' '
12 0.375 0.181 0.576 12 2 ' '
13 0.667 0.333 0.833 489 120 ' '
14 0.818 0.193 0.576 12 2 ' '
15 0.667 0.333 0.608 143 40 ' '
16 0.667 0.333 0.058 142 37 ' '
17 0.140 0.292 0.242 12 2 ' '
18 0.667 0.333 0.126 7 0 ' '
19 0.667 0.333 0.540 7 0 ' '
20 0.181 0.375 0.424 11 2 ' '
21 0.959 0.473 0.091 13 2 ' '
22 0.526 0.485 0.091 13 2 ' '
23 0.333 0.667 0.167 490 120 ' '
24 0.041 0.515 0.909 13 2 ' '
25 0.485 0.526 0.909 13 2 ' '
26 0.333 0.667 0.942 142 40 ' '
27 0.333 0.667 0.392 143 37 ' '
28 0.807 0.625 0.576 12 2 ' '
29 0.333 0.667 0.460 7 0 ' '
30 0.333 0.667 0.874 7 0 ' '
31 0.848 0.708 0.758 12 2 ' '
32 0.625 0.807 0.424 11 2 ' '
33 0.193 0.818 0.424 12 2 ' '
34 0.708 0.848 0.242 12 2 ' '
35 0.152 0.860 0.242 11 1 ' '
36 0.473 0.959 0.909 13 2 ' '
